data_7126033
loop_
_publ_author_name
'Giordano, Nico'
'Beavers, Christine M.'
'Kamenev, Konstantin V.'
'Love, Jason B.'
'Pankhurst, James R.'
'Teat, Simon J.'
'Parsons, Simon'

_publ_section_title
;
 Pressure-induced inclusion of neon in the crystal structure of a
 molecular Cu<sub>2</sub>(pacman) complex at 4.67 GPa.
;
_journal_issue 23
_journal_name_full 'Chemical communications (Cambridge, England)'
_journal_page_first 3449
_journal_page_last 3452
_journal_paper_doi 10.1039/c9cc09884d
_journal_volume 56
_journal_year 2020
_chemical_formula_moiety 'C42 H40 Cu2 N8'
_chemical_formula_sum 'C42 H40 Cu2 N8'
_chemical_formula_weight 783.90
_space_group_crystal_system monoclinic
_space_group_IT_number 15
_space_group_name_Hall '-C 2yc'
_space_group_name_H-M_alt 'C 1 2/c 1'
_atom_sites_solution_hydrogens geom
_audit_creation_date 2018-11-11
_audit_creation_method
;
Olex2 1.2
(compiled 2018.05.29 svn.r3508 for OlexSys, GUI svn.r5506)
;
_audit_update_record
;
2020-02-09 deposited with the CCDC.	2020-02-17 downloaded from the CCDC.
;
_cell_angle_alpha 90
_cell_angle_beta 91.553(2)
_cell_angle_gamma 90
_cell_formula_units_Z 8
_cell_length_a 24.281(3)
_cell_length_b 9.4519(6)
_cell_length_c 26.2355(15)
_cell_measurement_reflns_used 8508
_cell_measurement_temperature 298(2)
_cell_measurement_theta_max 18.048
_cell_measurement_theta_min 3.008
_cell_volume 6018.9(9)
_computing_cell_refinement 'SAINT V8.38A Bruker-AXS, Madison WI'
_computing_data_collection 'Bruker APEX3 Bruker-AXS, Madison WI'
_computing_data_reduction 'SAINT V8.38A Bruker-AXS, Madison WI'
_computing_molecular_graphics
;
Olex2 (Dolomanov et al., 2009)
Mercury (Macrae, 2006)
;
_computing_publication_material 'Olex2 (Dolomanov et al., 2009)'
_computing_structure_refinement 'SHELXL 2014/7 (Sheldrick, 2014)'
_computing_structure_solution 'SHELXT (Sheldrick, 2015)'
_diffrn_ambient_pressure 3.46
_diffrn_ambient_temperature 298(2)
_diffrn_detector_area_resol_mean 10.42
_diffrn_measured_fraction_theta_full 0.395
_diffrn_measured_fraction_theta_max 0.386
_diffrn_measurement_device_type 'Perkin-Elmer a-Si Detector'
_diffrn_measurement_method '\f scans'
_diffrn_radiation_monochromator 'silicon 111'
_diffrn_radiation_source 'Advanced Light Source Beamline 12.2.2'
_diffrn_radiation_type synchrotron
_diffrn_radiation_wavelength 0.49594
_diffrn_reflns_av_R_equivalents 0.0407
_diffrn_reflns_av_unetI/netI 0.0295
_diffrn_reflns_Laue_measured_fraction_full 0.395
_diffrn_reflns_Laue_measured_fraction_max 0.386
_diffrn_reflns_limit_h_max 11
_diffrn_reflns_limit_h_min -11
_diffrn_reflns_limit_k_max 11
_diffrn_reflns_limit_k_min -11
_diffrn_reflns_limit_l_max 32
_diffrn_reflns_limit_l_min -32
_diffrn_reflns_number 12029
_diffrn_reflns_point_group_measured_fraction_full 0.395
_diffrn_reflns_point_group_measured_fraction_max 0.386
_diffrn_reflns_theta_full 17.311
_diffrn_reflns_theta_max 18.047
_diffrn_reflns_theta_min 1.613
_diffrn_standards_number 0
_exptl_absorpt_coefficient_mu 0.557
_exptl_absorpt_correction_T_max 0.7442
_exptl_absorpt_correction_T_min 0.6194
_exptl_absorpt_correction_type multi-scan
_exptl_absorpt_process_details
;
SADABS-2016/2 (Bruker,2016/2) was used for absorption correction. 
wR2(int) was 0.0903 before and 0.0524 after correction. 
The Ratio of minimum to maximum transmission is 0.8323. 
The \l/2 correction factor is Not present.
;
_exptl_crystal_colour black
_exptl_crystal_density_diffrn 1.730
_exptl_crystal_description block
_exptl_crystal_F_000 3248
_exptl_crystal_size_max 0.09
_exptl_crystal_size_mid 0.08
_exptl_crystal_size_min 0.07
_refine_diff_density_max 0.666
_refine_diff_density_min -0.436
_refine_diff_density_rms 0.082
_refine_ls_extinction_coef 0.0232(13)
_refine_ls_extinction_expression Fc^*^=kFc[1+0.001xFc^2^\l^3^/sin(2\q)]^-1/4^
_refine_ls_extinction_method 'SHELXL-2014/7 (Sheldrick 2014'
_refine_ls_goodness_of_fit_ref 1.104
_refine_ls_hydrogen_treatment constr
_refine_ls_matrix_type full
_refine_ls_number_parameters 228
_refine_ls_number_reflns 2374
_refine_ls_number_restraints 52
_refine_ls_restrained_S_all 1.103
_refine_ls_R_factor_all 0.0529
_refine_ls_R_factor_gt 0.0480
_refine_ls_shift/su_max 0.001
_refine_ls_shift/su_mean 0.000
_refine_ls_structure_factor_coef Fsqd
_refine_ls_weighting_details 'w=1/[\s^2^(Fo^2^)+(0.0903P)^2^+5.8048P] where P=(Fo^2^+2Fc^2^)/3'
_refine_ls_weighting_scheme calc
_refine_ls_wR_factor_gt 0.1288
_refine_ls_wR_factor_ref 0.1338
_reflns_Friedel_coverage 0.000
_reflns_number_gt 2067
_reflns_number_total 2374
_reflns_threshold_expression 'I > 2\s(I)'
_cod_data_source_file c9cc09884d3.cif
_cod_data_source_block 3p46GPa
_cod_depositor_comments 'Adding full bibliography for 7126025--7126033.cif.'
_cod_original_cell_volume 6018.8(8)
_cod_database_code 7126033
_shelx_shelxl_version_number 2014/7
_shelx_space_group_comment
;
The symmetry employed for this shelxl refinement is uniquely defined
by the following loop, which should always be used as a source of
symmetry information in preference to the above space-group names.
They are only intended as comments.
;
_shelx_estimated_absorpt_t_max 0.962
_shelx_estimated_absorpt_t_min 0.952
_olex2_refinement_description
;
1. Fixed Uiso
 At 1.2 times of:
  All C(H) groups
 At 1.5 times of:
  All C(H,H,H) groups
2. Restrained distances
 N2-N1
 2.631 with sigma of 0.02
 N3-N1
 3.985 with sigma of 0.02
 N3-N2
 2.621 with sigma of 0.02
 N4-N1
 3.339 with sigma of 0.02
 N4-N2
 3.864 with sigma of 0.02
 N4-N3
 2.541 with sigma of 0.02
 N6-N5
 2.54 with sigma of 0.02
 N7-N5
 3.875 with sigma of 0.02
 N7-N6
 2.623 with sigma of 0.02
 N8-N5
 3.29 with sigma of 0.02
 N8-N6
 3.908 with sigma of 0.02
 N8-N7
 2.604 with sigma of 0.02
 C1-N1
 1.315 with sigma of 0.02
 C1-Cu1
 2.801 with sigma of 0.02
 C36-N1
 1.425 with sigma of 0.02
 C36-Cu1
 3.267 with sigma of 0.02
 C36-C1
 2.33 with sigma of 0.02
 C2-N2
 1.359 with sigma of 0.02
 C2-Cu1
 2.771 with sigma of 0.02
 C5-N2
 1.338 with sigma of 0.02
 C5-Cu1
 2.993 with sigma of 0.02
 C5-C2
 2.209 with sigma of 0.02
 C9-N3
 1.335 with sigma of 0.02
 C9-Cu1
 3.013 with sigma of 0.02
 C12-N3
 1.372 with sigma of 0.02
 C12-Cu1
 2.787 with sigma of 0.02
 C12-C9
 2.209 with sigma of 0.02
 C13-N4
 1.295 with sigma of 0.02
 C13-Cu1
 2.77 with sigma of 0.02
 C14-N4
 1.41 with sigma of 0.02
 C14-Cu1
 2.962 with sigma of 0.02
 C14-C13
 2.406 with sigma of 0.02
 C34-N5
 1.309 with sigma of 0.02
 C34-Cu2
 2.756 with sigma of 0.02
 C35-N5
 1.414 with sigma of 0.02
 C35-Cu2
 3.03 with sigma of 0.02
 C35-C34
 2.404 with sigma of 0.02
 C30-N6
 1.34 with sigma of 0.02
 C30-Cu2
 2.989 with sigma of 0.02
 C33-N6
 1.377 with sigma of 0.02
 C33-Cu2
 2.759 with sigma of 0.02
 C33-C30
 2.217 with sigma of 0.02
 C23-N7
 1.373 with sigma of 0.02
 C23-Cu2
 2.771 with sigma of 0.02
 C26-N7
 1.343 with sigma of 0.02
 C26-Cu2
 3 with sigma of 0.02
 C26-C23
 2.216 with sigma of 0.02
 C21-N8
 1.432 with sigma of 0.02
 C21-Cu2
 3.182 with sigma of 0.02
 C22-N8
 1.312 with sigma of 0.02
 C22-Cu2
 2.771 with sigma of 0.02
 C22-C21
 2.36 with sigma of 0.02
3. Rigid body (RIGU) restrains
 All non-hydrogen atoms
 with sigma for 1-2 distances of 0.004 and sigma for 1-3 distances of 0.004
4.a Aromatic/amide H refined with riding coordinates:
 C1(H1), C3(H3), C4(H4), C10(H10), C11(H11), C13(H13), C15(H15), C20(H20),
 C22(H22), C24(H24), C25(H25), C31(H31), C32(H32), C34(H34), C37(H37), C42(H42)
4.b Idealised Me refined as rotating group:
 C7(H7A,H7B,H7C), C8(H8A,H8B,H8C), C17(H17A,H17B,H17C), C19(H19A,H19B,H19C),
 C28(H28A,H28B,H28C), C29(H29A,H29B,H29C), C39(H39A,H39B,H39C), C41(H41A,H41B,
 H41C)
;
_olex2_submission_special_instructions 'No special instructions were received'

loop_
_space_group_symop_operation_xyz
'x, y, z'
'-x, y, -z+1/2'
'x+1/2, y+1/2, z'
'-x+1/2, y+1/2, -z+1/2'
'-x, -y, -z'
'x, -y, z-1/2'
'-x+1/2, -y+1/2, -z'
'x+1/2, -y+1/2, z-1/2'

loop_
_atom_site_label
_atom_site_type_symbol
_atom_site_fract_x
_atom_site_fract_y
_atom_site_fract_z
_atom_site_U_iso_or_equiv
_atom_site_adp_type
_atom_site_occupancy
_atom_site_site_symmetry_order
_atom_site_calc_flag
_atom_site_refinement_flags_posn
_atom_site_refinement_flags_adp
_atom_site_refinement_flags_occupancy
_atom_site_disorder_assembly
_atom_site_disorder_group
Cu1 Cu 0.75579(6) 0.35790(5) 0.68481(2) 0.0295(9) Uani 1 1 d D U . . .
Cu2 Cu 0.74003(6) 0.59236(5) 0.58306(2) 0.0283(9) Uani 1 1 d D U . . .
N1 N 0.6939(3) 0.5162(3) 0.68229(12) 0.0263(8) Uiso 1 1 d D U . . .
N2 N 0.7976(4) 0.5089(4) 0.71311(14) 0.0313(9) Uiso 1 1 d D U . . .
N3 N 0.8207(4) 0.2455(3) 0.69388(13) 0.0278(8) Uiso 1 1 d D U . . .
N4 N 0.7271(3) 0.1775(3) 0.65696(12) 0.0252(8) Uiso 1 1 d D U . . .
N5 N 0.6709(3) 0.6912(3) 0.60003(12) 0.0279(8) Uiso 1 1 d D U . . .
N6 N 0.7604(4) 0.7793(4) 0.56533(14) 0.0333(9) Uiso 1 1 d D U . . .
N7 N 0.8143(4) 0.5400(3) 0.57087(13) 0.0296(9) Uiso 1 1 d D U . . .
N8 N 0.7283(3) 0.3802(4) 0.58311(13) 0.0281(8) Uiso 1 1 d D U . . .
C1 C 0.7176(5) 0.6353(4) 0.69890(16) 0.0254(9) Uiso 1 1 d D U . . .
H1 H 0.6975 0.7190 0.6988 0.030 Uiso 1 1 calc R . . . .
C2 C 0.7702(5) 0.6355(4) 0.71567(16) 0.0266(9) Uiso 1 1 d D U . . .
C3 C 0.8091(5) 0.7382(4) 0.73209(15) 0.0286(9) Uiso 1 1 d . U . . .
H3 H 0.8022 0.8338 0.7374 0.034 Uiso 1 1 calc R . . . .
C4 C 0.8590(5) 0.6704(4) 0.73872(16) 0.0344(11) Uiso 1 1 d . U . . .
H4 H 0.8922 0.7114 0.7492 0.041 Uiso 1 1 calc R . . . .
C5 C 0.8497(4) 0.5258(4) 0.72646(16) 0.0280(10) Uiso 1 1 d D U . . .
C6 C 0.8945(5) 0.4134(4) 0.72329(15) 0.0293(10) Uiso 1 1 d . U . . .
C7 C 0.9299(6) 0.4066(5) 0.77261(18) 0.0373(11) Uiso 1 1 d . U . . .
H7A H 0.9452 0.4984 0.7799 0.056 Uiso 1 1 calc GR . . . .
H7B H 0.9592 0.3398 0.7685 0.056 Uiso 1 1 calc GR . . . .
H7C H 0.9075 0.3775 0.8003 0.056 Uiso 1 1 calc GR . . . .
C8 C 0.9305(6) 0.4519(5) 0.67846(17) 0.0367(11) Uiso 1 1 d . U . . .
H8A H 0.9077 0.4623 0.6482 0.055 Uiso 1 1 calc GR . . . .
H8B H 0.9570 0.3782 0.6734 0.055 Uiso 1 1 calc GR . . . .
H8C H 0.9493 0.5393 0.6856 0.055 Uiso 1 1 calc GR . . . .
C9 C 0.8708(4) 0.2673(4) 0.71342(14) 0.0265(9) Uiso 1 1 d D U . . .
C10 C 0.8990(5) 0.1368(4) 0.71859(17) 0.0335(11) Uiso 1 1 d . U . . .
H10 H 0.9347 0.1219 0.7312 0.040 Uiso 1 1 calc R . . . .
C11 C 0.8609(5) 0.0336(4) 0.70031(15) 0.0277(9) Uiso 1 1 d . U . . .
H11 H 0.8673 -0.0633 0.6986 0.033 Uiso 1 1 calc R . . . .
C12 C 0.8123(4) 0.1020(4) 0.68532(15) 0.0251(9) Uiso 1 1 d D U . . .
C13 C 0.7613(4) 0.0712(4) 0.66281(14) 0.0253(9) Uiso 1 1 d D U . . .
H13 H 0.7520 -0.0199 0.6524 0.030 Uiso 1 1 calc R . . . .
C14 C 0.6791(4) 0.1861(4) 0.62558(14) 0.0240(9) Uiso 1 1 d D U . . .
C15 C 0.6326(5) 0.1050(4) 0.62925(15) 0.0262(9) Uiso 1 1 d . U . . .
H15 H 0.6326 0.0306 0.6524 0.031 Uiso 1 1 calc R . . . .
C16 C 0.5859(5) 0.1299(4) 0.59982(15) 0.0280(10) Uiso 1 1 d . U . . .
C17 C 0.5378(6) 0.0344(5) 0.60093(17) 0.0392(12) Uiso 1 1 d . U . . .
H17A H 0.5308 -0.0037 0.5675 0.059 Uiso 1 1 calc GR . . . .
H17B H 0.5062 0.0864 0.6116 0.059 Uiso 1 1 calc GR . . . .
H17C H 0.5453 -0.0414 0.6245 0.059 Uiso 1 1 calc GR . . . .
C18 C 0.5857(5) 0.2497(4) 0.56729(15) 0.0287(10) Uiso 1 1 d . U . . .
C19 C 0.5338(6) 0.2873(5) 0.53822(18) 0.0407(12) Uiso 1 1 d . U . . .
H19A H 0.5242 0.2120 0.5151 0.061 Uiso 1 1 calc GR . . . .
H19B H 0.5393 0.3729 0.5194 0.061 Uiso 1 1 calc GR . . . .
H19C H 0.5045 0.3010 0.5616 0.061 Uiso 1 1 calc GR . . . .
C20 C 0.6323(5) 0.3303(4) 0.56333(15) 0.0259(9) Uiso 1 1 d . U . . .
H20 H 0.6314 0.4087 0.5419 0.031 Uiso 1 1 calc R . . . .
C21 C 0.6799(4) 0.2990(4) 0.58973(14) 0.0238(9) Uiso 1 1 d D U . . .
C22 C 0.7761(4) 0.3161(4) 0.57507(15) 0.0280(10) Uiso 1 1 d D U . . .
H22 H 0.7783 0.2179 0.5751 0.034 Uiso 1 1 calc R . . . .
C23 C 0.8225(5) 0.3962(4) 0.56665(16) 0.0306(10) Uiso 1 1 d D U . . .
C24 C 0.8732(6) 0.3730(5) 0.54552(17) 0.0349(11) Uiso 1 1 d . U . . .
H24 H 0.8894 0.2856 0.5396 0.042 Uiso 1 1 calc R . . . .
C25 C 0.8957(6) 0.5066(5) 0.53466(17) 0.0391(12) Uiso 1 1 d . U . . .
H25 H 0.9293 0.5248 0.5197 0.047 Uiso 1 1 calc R . . . .
C26 C 0.8573(4) 0.6067(4) 0.55087(16) 0.0294(10) Uiso 1 1 d D U . . .
C27 C 0.8598(5) 0.7684(4) 0.55366(15) 0.0295(10) Uiso 1 1 d . U . . .
C28 C 0.8797(6) 0.7970(5) 0.60903(17) 0.0380(12) Uiso 1 1 d . U . . .
H28A H 0.8546 0.7548 0.6322 0.057 Uiso 1 1 calc GR . . . .
H28B H 0.8813 0.8973 0.6149 0.057 Uiso 1 1 calc GR . . . .
H28C H 0.9157 0.7569 0.6145 0.057 Uiso 1 1 calc GR . . . .
C29 C 0.9000(6) 0.8300(5) 0.51596(18) 0.0402(12) Uiso 1 1 d . U . . .
H29A H 0.9325 0.7722 0.5154 0.060 Uiso 1 1 calc GR . . . .
H29B H 0.9099 0.9244 0.5262 0.060 Uiso 1 1 calc GR . . . .
H29C H 0.8830 0.8323 0.4825 0.060 Uiso 1 1 calc GR . . . .
C30 C 0.8052(4) 0.8376(4) 0.54745(15) 0.0284(10) Uiso 1 1 d D U . . .
C31 C 0.7898(6) 0.9756(4) 0.52923(16) 0.0280(10) Uiso 1 1 d . U . . .
H31 H 0.8134 1.0410 0.5148 0.034 Uiso 1 1 calc R . . . .
C32 C 0.7350(6) 0.9952(4) 0.53653(16) 0.0275(10) Uiso 1 1 d . U . . .
H32 H 0.7143 1.0753 0.5283 0.033 Uiso 1 1 calc R . . . .
C33 C 0.7159(4) 0.8697(4) 0.55908(15) 0.0266(9) Uiso 1 1 d D U . . .
C34 C 0.6674(4) 0.8187(4) 0.57947(14) 0.0263(9) Uiso 1 1 d D U . . .
H34 H 0.6348 0.8706 0.5787 0.032 Uiso 1 1 calc R . . . .
C35 C 0.6254(4) 0.6282(4) 0.62386(16) 0.0252(9) Uiso 1 1 d D U . . .
C36 C 0.6403(4) 0.5281(4) 0.66268(15) 0.0254(9) Uiso 1 1 d D U . . .
C37 C 0.5964(5) 0.4451(4) 0.67995(16) 0.0272(9) Uiso 1 1 d . U . . .
H37 H 0.6046 0.3747 0.7037 0.033 Uiso 1 1 calc R . . . .
C38 C 0.5413(5) 0.4606(4) 0.66406(16) 0.0278(9) Uiso 1 1 d . U . . .
C39 C 0.4999(7) 0.3587(5) 0.6820(2) 0.0466(13) Uiso 1 1 d . U . . .
H39A H 0.4864 0.3029 0.6538 0.070 Uiso 1 1 calc GR . . . .
H39B H 0.4699 0.4092 0.6966 0.070 Uiso 1 1 calc GR . . . .
H39C H 0.5166 0.2977 0.7073 0.070 Uiso 1 1 calc GR . . . .
C40 C 0.5286(5) 0.5711(4) 0.62840(16) 0.0279(9) Uiso 1 1 d . U . . .
C41 C 0.4710(6) 0.5988(5) 0.60958(19) 0.0381(11) Uiso 1 1 d . U . . .
H41A H 0.4619 0.5352 0.5821 0.057 Uiso 1 1 calc GR . . . .
H41B H 0.4680 0.6946 0.5977 0.057 Uiso 1 1 calc GR . . . .
H41C H 0.4460 0.5843 0.6368 0.057 Uiso 1 1 calc GR . . . .
C42 C 0.5704(5) 0.6487(4) 0.60952(16) 0.0262(9) Uiso 1 1 d . U . . .
H42 H 0.5619 0.7191 0.5858 0.031 Uiso 1 1 calc R . . . .

loop_
_atom_site_aniso_label
_atom_site_aniso_U_11
_atom_site_aniso_U_22
_atom_site_aniso_U_33
_atom_site_aniso_U_23
_atom_site_aniso_U_13
_atom_site_aniso_U_12
Cu1 0.032(3) 0.0241(3) 0.0318(3) -0.00393(16) -0.0057(5) 0.0002(4)
Cu2 0.026(3) 0.0249(3) 0.0337(3) 0.00167(16) 0.0044(5) -0.0023(4)

loop_
_atom_type_symbol
_atom_type_description
_atom_type_scat_dispersion_real
_atom_type_scat_dispersion_imag
_atom_type_scat_source
C C 0.0009 0.0007 'International Tables Vol C Tables 4.2.6.8 and 6.1.1.4'
H H 0.0000 0.0000 'International Tables Vol C Tables 4.2.6.8 and 6.1.1.4'
Cu Cu 0.3009 0.6654 'International Tables Vol C Tables 4.2.6.8 and 6.1.1.4'
N N 0.0021 0.0015 'International Tables Vol C Tables 4.2.6.8 and 6.1.1.4'

loop_
_geom_angle_atom_site_label_1
_geom_angle_atom_site_label_2
_geom_angle_atom_site_label_3
_geom_angle
_geom_angle_site_symmetry_1
_geom_angle_site_symmetry_3
_geom_angle_publ_flag
N2 Cu1 N1 81.5(3) . . ?
N2 Cu1 N3 86.5(3) . . ?
N2 Cu1 N4 167.7(3) . . ?
N3 Cu1 N1 168.0(2) . . ?
N3 Cu1 N4 81.2(2) . . ?
N4 Cu1 N1 110.8(3) . . ?
N5 Cu2 N8 110.3(3) . . ?
N6 Cu2 N5 81.0(3) . . ?
N6 Cu2 N7 86.9(3) . . ?
N6 Cu2 N8 163.8(2) . . ?
N7 Cu2 N5 166.2(2) . . ?
N7 Cu2 N8 82.9(3) . . ?
C1 N1 Cu1 106.6(6) . . ?
C1 N1 C36 116.4(5) . . ?
C36 N1 Cu1 136.4(3) . . ?
C2 N2 Cu1 114.9(6) . . ?
C5 N2 Cu1 134.3(4) . . ?
C5 N2 C2 110.3(5) . . ?
C9 N3 Cu1 135.1(3) . . ?
C9 N3 C12 110.2(6) . . ?
C12 N3 Cu1 113.9(6) . . ?
C13 N4 Cu1 113.8(5) . . ?
C13 N4 C14 128.6(4) . . ?
C14 N4 Cu1 116.3(3) . . ?
C34 N5 Cu2 112.5(6) . . ?
C34 N5 C35 121.4(7) . . ?
C35 N5 Cu2 125.2(3) . . ?
C30 N6 Cu2 134.5(5) . . ?
C30 N6 C33 110.4(4) . . ?
C33 N6 Cu2 113.4(5) . . ?
C23 N7 Cu2 114.1(6) . . ?
C26 N7 Cu2 134.0(4) . . ?
C26 N7 C23 108.6(7) . . ?
C21 N8 Cu2 130.7(5) . . ?
C22 N8 Cu2 109.1(5) . . ?
C22 N8 C21 120.2(4) . . ?
N1 C1 H1 119.7 . . ?
N1 C1 C2 120.6(6) . . ?
C2 C1 H1 119.7 . . ?
N2 C2 C3 107.0(8) . . ?
C1 C2 N2 116.2(6) . . ?
C1 C2 C3 136.4(6) . . ?
C2 C3 H3 126.3 . . ?
C4 C3 C2 107.3(5) . . ?
C4 C3 H3 126.3 . . ?
C3 C4 H4 126.7 . . ?
C3 C4 C5 106.6(9) . . ?
C5 C4 H4 126.7 . . ?
N2 C5 C4 108.8(7) . . ?
N2 C5 C6 125.8(5) . . ?
C4 C5 C6 125.0(9) . . ?
C5 C6 C7 111.6(5) . . ?
C5 C6 C8 107.4(5) . . ?
C8 C6 C7 109.9(10) . . ?
C9 C6 C5 112.1(8) . . ?
C9 C6 C7 107.9(4) . . ?
C9 C6 C8 107.9(4) . . ?
C6 C7 H7A 109.5 . . ?
C6 C7 H7B 109.5 . . ?
C6 C7 H7C 109.5 . . ?
H7A C7 H7B 109.5 . . ?
H7A C7 H7C 109.5 . . ?
H7B C7 H7C 109.5 . . ?
C6 C8 H8A 109.5 . . ?
C6 C8 H8B 109.5 . . ?
C6 C8 H8C 109.5 . . ?
H8A C8 H8B 109.5 . . ?
H8A C8 H8C 109.5 . . ?
H8B C8 H8C 109.5 . . ?
N3 C9 C6 123.3(6) . . ?
N3 C9 C10 109.8(6) . . ?
C10 C9 C6 126.6(9) . . ?
C9 C10 H10 127.5 . . ?
C9 C10 C11 104.9(9) . . ?
C11 C10 H10 127.5 . . ?
C10 C11 H11 125.8 . . ?
C12 C11 C10 108.4(5) . . ?
C12 C11 H11 125.8 . . ?
N3 C12 C11 106.7(8) . . ?
C13 C12 N3 113.5(7) . . ?
C13 C12 C11 139.7(4) . . ?
N4 C13 C12 116.4(4) . . ?
N4 C13 H13 121.8 . . ?
C12 C13 H13 121.8 . . ?
N4 C14 C21 113.8(6) . . ?
C15 C14 N4 126.6(4) . . ?
C15 C14 C21 119.4(7) . . ?
C14 C15 H15 118.9 . . ?
C14 C15 C16 122.3(4) . . ?
C16 C15 H15 118.9 . . ?
C15 C16 C17 121.6(5) . . ?
C15 C16 C18 117.7(9) . . ?
C18 C16 C17 120.6(9) . . ?
C16 C17 H17A 109.5 . . ?
C16 C17 H17B 109.5 . . ?
C16 C17 H17C 109.5 . . ?
H17A C17 H17B 109.5 . . ?
H17A C17 H17C 109.5 . . ?
H17B C17 H17C 109.5 . . ?
C16 C18 C19 119.0(9) . . ?
C20 C18 C16 119.9(9) . . ?
C20 C18 C19 121.0(5) . . ?
C18 C19 H19A 109.5 . . ?
C18 C19 H19B 109.5 . . ?
C18 C19 H19C 109.5 . . ?
H19A C19 H19B 109.5 . . ?
H19A C19 H19C 109.5 . . ?
H19B C19 H19C 109.5 . . ?
C18 C20 H20 118.9 . . ?
C21 C20 C18 122.1(4) . . ?
C21 C20 H20 118.9 . . ?
N8 C21 C14 120.9(7) . . ?
C20 C21 N8 121.0(4) . . ?
C20 C21 C14 118.1(7) . . ?
N8 C22 H22 120.2 . . ?
N8 C22 C23 119.6(5) . . ?
C23 C22 H22 120.2 . . ?
N7 C23 C22 114.2(8) . . ?
N7 C23 C24 108.7(7) . . ?
C22 C23 C24 135.8(5) . . ?
C23 C24 H24 126.4 . . ?
C23 C24 C25 107.1(7) . . ?
C25 C24 H24 126.4 . . ?
C24 C25 H25 126.9 . . ?
C26 C25 C24 106.1(10) . . ?
C26 C25 H25 126.9 . . ?
N7 C26 C25 109.5(5) . . ?
N7 C26 C27 118.8(7) . . ?
C25 C26 C27 131.4(8) . . ?
C26 C27 C28 103.4(4) . . ?
C29 C27 C26 112.1(6) . . ?
C29 C27 C28 110.7(9) . . ?
C30 C27 C26 113.6(8) . . ?
C30 C27 C28 106.4(7) . . ?
C30 C27 C29 110.3(5) . . ?
C27 C28 H28A 109.5 . . ?
C27 C28 H28B 109.5 . . ?
C27 C28 H28C 109.5 . . ?
H28A C28 H28B 109.5 . . ?
H28A C28 H28C 109.5 . . ?
H28B C28 H28C 109.5 . . ?
C27 C29 H29A 109.5 . . ?
C27 C29 H29B 109.5 . . ?
C27 C29 H29C 109.5 . . ?
H29A C29 H29B 109.5 . . ?
H29A C29 H29C 109.5 . . ?
H29B C29 H29C 109.5 . . ?
N6 C30 C27 121.3(4) . . ?
N6 C30 C31 106.8(8) . . ?
C31 C30 C27 131.4(9) . . ?
C30 C31 H31 125.6 . . ?
C32 C31 C30 108.9(8) . . ?
C32 C31 H31 125.6 . . ?
C31 C32 H32 126.9 . . ?
C31 C32 C33 106.1(7) . . ?
C33 C32 H32 126.9 . . ?
N6 C33 C32 107.8(9) . . ?
N6 C33 C34 114.0(4) . . ?
C34 C33 C32 138.0(8) . . ?
N5 C34 C33 115.3(8) . . ?
N5 C34 H34 122.4 . . ?
C33 C34 H34 122.4 . . ?
N5 C35 C36 114.0(8) . . ?
C42 C35 N5 125.2(4) . . ?
C42 C35 C36 120.5(7) . . ?
N1 C36 C35 122.2(7) . . ?
N1 C36 C37 123.0(5) . . ?
C37 C36 C35 114.7(8) . . ?
C36 C37 H37 117.5 . . ?
C38 C37 C36 124.9(5) . . ?
C38 C37 H37 117.5 . . ?
C37 C38 C39 119.3(6) . . ?
C37 C38 C40 117.4(9) . . ?
C40 C38 C39 123.2(10) . . ?
C38 C39 H39A 109.5 . . ?
C38 C39 H39B 109.5 . . ?
C38 C39 H39C 109.5 . . ?
H39A C39 H39B 109.5 . . ?
H39A C39 H39C 109.5 . . ?
H39B C39 H39C 109.5 . . ?
C38 C40 C41 121.8(9) . . ?
C42 C40 C38 118.9(10) . . ?
C42 C40 C41 119.2(5) . . ?
C40 C41 H41A 109.5 . . ?
C40 C41 H41B 109.5 . . ?
C40 C41 H41C 109.5 . . ?
H41A C41 H41B 109.5 . . ?
H41A C41 H41C 109.5 . . ?
H41B C41 H41C 109.5 . . ?
C35 C42 H42 118.4 . . ?
C40 C42 C35 123.2(5) . . ?
C40 C42 H42 118.4 . . ?

loop_
_geom_bond_atom_site_label_1
_geom_bond_atom_site_label_2
_geom_bond_distance
_geom_bond_site_symmetry_2
_geom_bond_publ_flag
Cu1 N1 2.121(6) . ?
Cu1 N2 1.891(6) . ?
Cu1 N3 1.911(7) . ?
Cu1 N4 1.975(4) . ?
Cu2 N5 1.983(7) . ?
Cu2 N6 1.896(4) . ?
Cu2 N7 1.906(8) . ?
Cu2 N8 2.025(4) . ?
N1 C1 1.333(7) . ?
N1 C36 1.391(11) . ?
N2 C2 1.372(8) . ?
N2 C5 1.314(12) . ?
N3 C9 1.322(11) . ?
N3 C12 1.390(5) . ?
N4 C13 1.309(8) . ?
N4 C14 1.411(9) . ?
N5 C34 1.322(5) . ?
N5 C35 1.415(10) . ?
N6 C30 1.317(10) . ?
N6 C33 1.384(10) . ?
N7 C23 1.378(5) . ?
N7 C26 1.337(10) . ?
N8 C21 1.418(10) . ?
N8 C22 1.332(11) . ?
C1 H1 0.9300 . ?
C1 C2 1.338(14) . ?
C2 C3 1.413(12) . ?
C3 H3 0.9300 . ?
C3 C4 1.377(17) . ?
C4 H4 0.9300 . ?
C4 C5 1.421(6) . ?
C5 C6 1.524(12) . ?
C6 C7 1.535(11) . ?
C6 C8 1.527(11) . ?
C6 C9 1.517(8) . ?
C7 H7A 0.9600 . ?
C7 H7B 0.9600 . ?
C7 H7C 0.9600 . ?
C8 H8A 0.9600 . ?
C8 H8B 0.9600 . ?
C8 H8C 0.9600 . ?
C9 C10 1.415(9) . ?
C10 H10 0.9300 . ?
C10 C11 1.419(12) . ?
C11 H11 0.9300 . ?
C11 C12 1.393(15) . ?
C12 C13 1.387(14) . ?
C13 H13 0.9300 . ?
C14 C15 1.371(14) . ?
C14 C21 1.423(5) . ?
C15 H15 0.9300 . ?
C15 C16 1.374(14) . ?
C16 C17 1.477(15) . ?
C16 C18 1.418(5) . ?
C17 H17A 0.9600 . ?
C17 H17B 0.9600 . ?
C17 H17C 0.9600 . ?
C18 C19 1.498(16) . ?
C18 C20 1.370(16) . ?
C19 H19A 0.9600 . ?
C19 H19B 0.9600 . ?
C19 H19C 0.9600 . ?
C20 H20 0.9300 . ?
C20 C21 1.364(13) . ?
C22 H22 0.9300 . ?
C22 C23 1.379(13) . ?
C23 C24 1.382(16) . ?
C24 H24 0.9300 . ?
C24 C25 1.408(10) . ?
C25 H25 0.9300 . ?
C25 C26 1.403(12) . ?
C26 C27 1.531(5) . ?
C27 C28 1.543(8) . ?
C27 C29 1.525(13) . ?
C27 C30 1.483(15) . ?
C28 H28A 0.9600 . ?
C28 H28B 0.9600 . ?
C28 H28C 0.9600 . ?
C29 H29A 0.9600 . ?
C29 H29B 0.9600 . ?
C29 H29C 0.9600 . ?
C30 C31 1.435(7) . ?
C31 H31 0.9300 . ?
C31 C32 1.362(17) . ?
C32 H32 0.9300 . ?
C32 C33 1.410(8) . ?
C33 C34 1.394(13) . ?
C34 H34 0.9300 . ?
C35 C36 1.430(6) . ?
C35 C42 1.389(15) . ?
C36 C37 1.409(13) . ?
C37 H37 0.9300 . ?
C37 C38 1.397(17) . ?
C38 C39 1.478(15) . ?
C38 C40 1.431(6) . ?
C39 H39A 0.9600 . ?
C39 H39B 0.9600 . ?
C39 H39C 0.9600 . ?
C40 C41 1.493(18) . ?
C40 C42 1.358(14) . ?
C41 H41A 0.9600 . ?
C41 H41B 0.9600 . ?
C41 H41C 0.9600 . ?
C42 H42 0.9300 . ?
